data_1575122
loop_
_publ_author_name
'Meyer, Fabio'
'Siumbeli, Arina'
'Dost&#xe1;l, Libor'
'Hupf, Emanuel'
'Beckmann, Jens'

_publ_section_title
;
 Nature of the heavy formal double bonds As[double bond, length as
 m-dash]Ch, Sb[double bond, length as m-dash]Ch and Bi[double bond, length
 as m-dash]Ch (Ch = S, Se, Te) in NCN-pincer supported arsinidene,
 stibinidene and bismuthinidene chalcogenides.
;
_journal_issue 35
_journal_name_full 'Chemical science'
_journal_page_first 16232
_journal_page_last 16239
_journal_paper_doi 10.1039/d5sc03320a
_journal_volume 16
_journal_year 2025
_chemical_formula_moiety 'C48 H45 Br N2 P2, 1[C7H16]'
_chemical_formula_sum 'C55 H61 Br N2 P2'
_chemical_formula_weight 891.90
_space_group_crystal_system monoclinic
_space_group_IT_number 14
_space_group_name_Hall '-P 2ybc'
_space_group_name_H-M_alt 'P 1 21/c 1'
_atom_sites_solution_hydrogens geom
_audit_creation_date 2024-02-22
_audit_creation_method
;
Olex2 1.5
(compiled 2023.08.24 svn.re1ec1418 for OlexSys, GUI svn.r6817)
;
_audit_update_record
;
2025-04-25 deposited with the CCDC.	2025-07-18 downloaded from the CCDC.
;
_cell_angle_alpha 90
_cell_angle_beta 94.048(5)
_cell_angle_gamma 90
_cell_formula_units_Z 4
_cell_length_a 22.580(3)
_cell_length_b 12.2624(16)
_cell_length_c 16.199(2)
_cell_measurement_reflns_used 9842
_cell_measurement_temperature 100.00
_cell_measurement_theta_max 31.30
_cell_measurement_theta_min 2.46
_cell_volume 4474.1(10)
_computing_molecular_graphics 'Olex2 1.5 (Dolomanov et al., 2009)'
_computing_publication_material 'Olex2 1.5 (Dolomanov et al., 2009)'
_computing_structure_refinement 'SHELXL 2016/4 (Sheldrick, 2015)'
_computing_structure_solution 'SHELXT 2018/2 (Sheldrick, 2018)'
_diffrn_ambient_temperature 100.00
_diffrn_measured_fraction_theta_full 0.999
_diffrn_measured_fraction_theta_max 0.999
_diffrn_measurement_device_type 'Bruker Venture D8'
_diffrn_measurement_method '\f and \w scans'
_diffrn_radiation_type MoK\a
_diffrn_radiation_wavelength 0.71073
_diffrn_reflns_av_R_equivalents 0.0965
_diffrn_reflns_av_unetI/netI 0.0267
_diffrn_reflns_Laue_measured_fraction_full 0.999
_diffrn_reflns_Laue_measured_fraction_max 0.999
_diffrn_reflns_limit_h_max 26
_diffrn_reflns_limit_h_min -26
_diffrn_reflns_limit_k_max 14
_diffrn_reflns_limit_k_min -14
_diffrn_reflns_limit_l_max 19
_diffrn_reflns_limit_l_min -19
_diffrn_reflns_number 271538
_diffrn_reflns_point_group_measured_fraction_full 0.999
_diffrn_reflns_point_group_measured_fraction_max 0.999
_diffrn_reflns_theta_full 25.005
_diffrn_reflns_theta_max 25.005
_diffrn_reflns_theta_min 2.085
_diffrn_standards_number 0
_exptl_absorpt_coefficient_mu 1.031
_exptl_absorpt_correction_T_max 0.7421
_exptl_absorpt_correction_T_min 0.6947
_exptl_absorpt_correction_type multi-scan
_exptl_absorpt_process_details
;
SADABS-2016/2 (Bruker,2016/2) was used for absorption correction.
wR2(int) was 0.0926 before and 0.0775 after correction.
The Ratio of minimum to maximum transmission is 0.9361.
The \l/2 correction factor is Not present.
;
_exptl_crystal_colour colourless
_exptl_crystal_density_diffrn 1.324
_exptl_crystal_description block
_exptl_crystal_F_000 1880
_exptl_crystal_size_max 0.20
_exptl_crystal_size_mid 0.20
_exptl_crystal_size_min 0.18
_refine_diff_density_max 1.071
_refine_diff_density_min -0.272
_refine_diff_density_rms 0.070
_refine_ls_extinction_method none
_refine_ls_goodness_of_fit_ref 1.072
_refine_ls_hydrogen_treatment constr
_refine_ls_matrix_type full
_refine_ls_number_parameters 484
_refine_ls_number_reflns 7880
_refine_ls_number_restraints 0
_refine_ls_restrained_S_all 1.072
_refine_ls_R_factor_all 0.0403
_refine_ls_R_factor_gt 0.0350
_refine_ls_shift/su_max 0.001
_refine_ls_shift/su_mean 0.000
_refine_ls_structure_factor_coef Fsqd
_refine_ls_weighting_details 'w=1/[\s^2^(Fo^2^)+(0.0630P)^2^+1.9175P] where P=(Fo^2^+2Fc^2^)/3'
_refine_ls_weighting_scheme calc
_refine_ls_wR_factor_gt 0.0966
_refine_ls_wR_factor_ref 0.1000
_reflns_Friedel_coverage 0.000
_reflns_number_gt 7040
_reflns_number_total 7880
_reflns_threshold_expression 'I > 2\s(I)'
_cod_data_source_file d5sc03320a3.cif
_cod_data_source_block meyerf230111_0ma
_cod_depositor_comments 'Adding full bibliography for 1575122--1575132.cif.'
_cod_original_cell_volume 4474.0(10)
_cod_database_code 1575122
_shelx_shelxl_version_number 2016/4
_shelx_space_group_comment
;
The symmetry employed for this shelxl refinement is uniquely defined
by the following loop, which should always be used as a source of
symmetry information in preference to the above space-group names.
They are only intended as comments.
;
_olex2_refinement_description
;
1. Fixed Uiso
 At 1.2 times of:
  All C(H) groups
 At 1.5 times of:
  All C(H,H,H) groups
2.a Aromatic/amide H refined with riding coordinates:
 C13(H13), C14(H14), C12(H12), C25(H25), C23(H23), C62(H62), C24(H24),
 C72(H72), C35(H35), C21(H21), C22(H22), C34(H34), C64(H64), C33(H33), C31(H31),
  C45(H45), C41(H41), C74(H74), C44(H44), C43(H43), C55(H55), C32(H32),
 C51(H51), C42(H42), C53(H53), C52(H52), C54(H54)
2.b Idealised Me refined as rotating group:
 C67(H67A,H67B,H67C), C78(H78A,H78B,H78C), C76(H76A,H76B,H76C), C68(H68A,H68B,
 H68C), C66(H66A,H66B,H66C), C77(H77A,H77B,H77C)
;
_smtbx_masks_special_details
;
A solvent mask was calculated and 250 electrons were 
found in a volume of 666\%A^3^ in 1 void per unit cell. 
This is consistent with the presence of 
1[C7H16] per Asymmetric Unit 
which account for 232 electrons 
per unit cell.
;
_smtbx_masks_void_probe_radius 1.2
_smtbx_masks_void_truncation_radius 1.2
_olex2_submission_special_instructions 'No special instructions were received'

loop_
_space_group_symop_operation_xyz
'x, y, z'
'-x, y+1/2, -z+1/2'
'-x, -y, -z'
'x, -y-1/2, z-1/2'

loop_
_atom_site_label
_atom_site_type_symbol
_atom_site_fract_x
_atom_site_fract_y
_atom_site_fract_z
_atom_site_U_iso_or_equiv
_atom_site_adp_type
_atom_site_occupancy
_atom_site_site_symmetry_order
_atom_site_calc_flag
_atom_site_refinement_flags_posn
_atom_site_refinement_flags_adp
_atom_site_refinement_flags_occupancy
_atom_site_disorder_assembly
_atom_site_disorder_group
Br1 Br 0.20971(2) 0.61361(2) 0.22672(2) 0.01995(8) Uani 1 1 d . . . . .
P1 P 0.13644(2) 0.58842(4) 0.39798(3) 0.01732(12) Uani 1 1 d . . . . .
P2 P 0.34292(2) 0.49580(4) 0.22569(3) 0.01947(13) Uani 1 1 d . . . . .
N1 N 0.08543(7) 0.53510(14) 0.34346(10) 0.0215(4) Uani 1 1 d . . . . .
N2 N 0.36941(8) 0.60958(13) 0.20954(11) 0.0233(4) Uani 1 1 d . . . . .
C13 C 0.29212(9) 0.42396(17) 0.45685(14) 0.0244(5) Uani 1 1 d . . . . .
H13 H 0.309280 0.386458 0.503970 0.029 Uiso 1 1 calc R U . . .
C14 C 0.32181(9) 0.42881(17) 0.38580(13) 0.0238(4) Uani 1 1 d . . . . .
H14 H 0.359373 0.394219 0.384390 0.029 Uiso 1 1 calc R U . . .
C15 C 0.29777(9) 0.48383(16) 0.31533(13) 0.0198(4) Uani 1 1 d . . . . .
C12 C 0.23716(9) 0.47365(16) 0.45996(13) 0.0216(4) Uani 1 1 d . . . . .
H12 H 0.216632 0.468660 0.509039 0.026 Uiso 1 1 calc R U . . .
C25 C 0.09400(9) 0.79838(18) 0.38762(13) 0.0227(4) Uani 1 1 d . . . . .
H25 H 0.056278 0.763845 0.381625 0.027 Uiso 1 1 calc R U . . .
C63 C 0.06768(9) 0.37685(17) 0.11055(13) 0.0225(4) Uani 1 1 d . . . . .
C20 C 0.14568(9) 0.73518(16) 0.39199(12) 0.0194(4) Uani 1 1 d . . . . .
C10 C 0.24285(8) 0.53529(15) 0.32025(12) 0.0183(4) Uani 1 1 d . . . . .
C23 C 0.15225(10) 0.96106(18) 0.40050(14) 0.0283(5) Uani 1 1 d . . . . .
H23 H 0.154583 1.038273 0.404207 0.034 Uiso 1 1 calc R U . . .
C71 C 0.32627(9) 0.77654(18) 0.15083(14) 0.0256(5) Uani 1 1 d . . . . .
C67 C 0.06102(10) 0.32084(18) 0.02764(13) 0.0287(5) Uani 1 1 d . . . . .
H67A H 0.018758 0.312961 0.010374 0.043 Uiso 1 1 calc R U . . .
H67B H 0.079539 0.248598 0.031955 0.043 Uiso 1 1 calc R U . . .
H67C H 0.080417 0.364515 -0.013333 0.043 Uiso 1 1 calc R U . . .
C62 C 0.05572(9) 0.48801(17) 0.11807(13) 0.0227(4) Uani 1 1 d . . . . .
H62 H 0.043883 0.528587 0.069735 0.027 Uiso 1 1 calc R U . . .
C24 C 0.09746(10) 0.91060(18) 0.39198(14) 0.0262(5) Uani 1 1 d . . . . .
H24 H 0.062205 0.953122 0.389115 0.031 Uiso 1 1 calc R U . . .
C30 C 0.12030(9) 0.57099(16) 0.50548(12) 0.0203(4) Uani 1 1 d . . . . .
C72 C 0.30930(10) 0.88438(18) 0.16154(16) 0.0306(5) Uani 1 1 d . . . . .
H72 H 0.293645 0.924263 0.114671 0.037 Uiso 1 1 calc R U . . .
C11 C 0.21151(8) 0.53103(15) 0.39188(12) 0.0179(4) Uani 1 1 d . . . . .
C35 C 0.07530(9) 0.49894(17) 0.52405(13) 0.0237(4) Uani 1 1 d . . . . .
H35 H 0.053768 0.460260 0.480871 0.028 Uiso 1 1 calc R U . . .
C21 C 0.20044(9) 0.78709(17) 0.39916(13) 0.0234(4) Uani 1 1 d . . . . .
H21 H 0.235887 0.745159 0.400997 0.028 Uiso 1 1 calc R U . . .
C70 C 0.34948(9) 0.71674(17) 0.21986(13) 0.0214(4) Uani 1 1 d . . . . .
C22 C 0.20360(10) 0.89977(18) 0.40365(15) 0.0292(5) Uani 1 1 d . . . . .
H22 H 0.241179 0.934891 0.408910 0.035 Uiso 1 1 calc R U . . .
C60 C 0.08085(8) 0.48361(17) 0.26570(13) 0.0201(4) Uani 1 1 d . . . . .
C34 C 0.06202(10) 0.48382(18) 0.60553(13) 0.0270(5) Uani 1 1 d . . . . .
H34 H 0.030598 0.436331 0.617860 0.032 Uiso 1 1 calc R U . . .
C73 C 0.31431(10) 0.93601(18) 0.23787(16) 0.0311(5) Uani 1 1 d . . . . .
C78 C 0.38721(11) 0.7108(2) 0.37088(14) 0.0333(5) Uani 1 1 d . . . . .
H78A H 0.398187 0.763913 0.414530 0.050 Uiso 1 1 calc R U . . .
H78B H 0.422951 0.673527 0.354573 0.050 Uiso 1 1 calc R U . . .
H78C H 0.359679 0.657204 0.391557 0.050 Uiso 1 1 calc R U . . .
C64 C 0.08531(9) 0.32080(17) 0.18241(13) 0.0245(5) Uani 1 1 d . . . . .
H64 H 0.092890 0.244796 0.178952 0.029 Uiso 1 1 calc R U . . .
C61 C 0.06060(8) 0.54123(17) 0.19413(13) 0.0211(4) Uani 1 1 d . . . . .
C33 C 0.09413(10) 0.53722(19) 0.66868(14) 0.0302(5) Uani 1 1 d . . . . .
H33 H 0.085029 0.525866 0.724405 0.036 Uiso 1 1 calc R U . . .
C40 C 0.40432(9) 0.40234(17) 0.24620(13) 0.0228(5) Uani 1 1 d . . . . .
C75 C 0.35765(9) 0.76910(17) 0.29691(13) 0.0243(5) Uani 1 1 d . . . . .
C31 C 0.15218(10) 0.62588(17) 0.56994(14) 0.0251(5) Uani 1 1 d . . . . .
H31 H 0.182497 0.675927 0.557862 0.030 Uiso 1 1 calc R U . . .
C50 C 0.30062(10) 0.42791(18) 0.14040(14) 0.0278(5) Uani 1 1 d . . . . .
C65 C 0.09237(9) 0.37123(17) 0.25941(13) 0.0232(5) Uani 1 1 d . . . . .
C76 C 0.31956(12) 0.7241(2) 0.06710(14) 0.0365(6) Uani 1 1 d . . . . .
H76A H 0.288350 0.668546 0.066538 0.055 Uiso 1 1 calc R U . . .
H76B H 0.357165 0.689946 0.054819 0.055 Uiso 1 1 calc R U . . .
H76C H 0.308762 0.779657 0.025188 0.055 Uiso 1 1 calc R U . . .
C45 C 0.46140(9) 0.44187(18) 0.26353(14) 0.0256(5) Uani 1 1 d . . . . .
H45 H 0.468573 0.518201 0.263195 0.031 Uiso 1 1 calc R U . . .
C68 C 0.11094(12) 0.30545(19) 0.33538(15) 0.0353(6) Uani 1 1 d . . . . .
H68A H 0.150306 0.329329 0.357617 0.053 Uiso 1 1 calc R U . . .
H68B H 0.112407 0.228005 0.320723 0.053 Uiso 1 1 calc R U . . .
H68C H 0.082196 0.316208 0.377226 0.053 Uiso 1 1 calc R U . . .
C66 C 0.04508(10) 0.65995(18) 0.19972(14) 0.0283(5) Uani 1 1 d . . . . .
H66A H 0.012198 0.668834 0.235536 0.042 Uiso 1 1 calc R U . . .
H66B H 0.033196 0.687858 0.144326 0.042 Uiso 1 1 calc R U . . .
H66C H 0.079706 0.700630 0.222960 0.042 Uiso 1 1 calc R U . . .
C41 C 0.39462(10) 0.28993(18) 0.24692(16) 0.0333(5) Uani 1 1 d . . . . .
H41 H 0.355847 0.261923 0.233984 0.040 Uiso 1 1 calc R U . . .
C74 C 0.33980(10) 0.87755(18) 0.30413(15) 0.0291(5) Uani 1 1 d . . . . .
H74 H 0.345376 0.912382 0.356487 0.035 Uiso 1 1 calc R U . . .
C44 C 0.50812(10) 0.36985(19) 0.28138(16) 0.0318(5) Uani 1 1 d . . . . .
H44 H 0.547263 0.397221 0.292174 0.038 Uiso 1 1 calc R U . . .
C43 C 0.49807(10) 0.25897(19) 0.28355(15) 0.0332(5) Uani 1 1 d . . . . .
H43 H 0.529991 0.210116 0.296756 0.040 Uiso 1 1 calc R U . . .
C55 C 0.32276(13) 0.4363(2) 0.06298(15) 0.0405(6) Uani 1 1 d . . . . .
H55 H 0.357111 0.479161 0.056064 0.049 Uiso 1 1 calc R U . . .
C32 C 0.13979(11) 0.60768(18) 0.65117(14) 0.0289(5) Uani 1 1 d . . . . .
H32 H 0.162429 0.643248 0.694910 0.035 Uiso 1 1 calc R U . . .
C51 C 0.25058(11) 0.3644(2) 0.1500(2) 0.0430(7) Uani 1 1 d . . . . .
H51 H 0.235296 0.357527 0.202936 0.052 Uiso 1 1 calc R U . . .
C42 C 0.44108(10) 0.21936(19) 0.26632(17) 0.0376(6) Uani 1 1 d . . . . .
H42 H 0.433960 0.143058 0.267880 0.045 Uiso 1 1 calc R U . . .
C53 C 0.24517(16) 0.3209(2) 0.0056(2) 0.0613(10) Uani 1 1 d . . . . .
H53 H 0.225937 0.284866 -0.040795 0.074 Uiso 1 1 calc R U . . .
C52 C 0.22290(12) 0.3110(3) 0.0819(2) 0.0603(10) Uani 1 1 d . . . . .
H52 H 0.188632 0.267699 0.088264 0.072 Uiso 1 1 calc R U . . .
C54 C 0.29506(18) 0.3825(2) -0.00435(19) 0.0566(9) Uani 1 1 d . . . . .
H54 H 0.310482 0.388204 -0.057252 0.068 Uiso 1 1 calc R U . . .
C77 C 0.29187(13) 1.0511(2) 0.2473(2) 0.0460(7) Uani 1 1 d . . . . .
H77A H 0.293371 1.089846 0.194546 0.069 Uiso 1 1 calc R U . . .
H77B H 0.316868 1.088919 0.290091 0.069 Uiso 1 1 calc R U . . .
H77C H 0.250823 1.049047 0.263204 0.069 Uiso 1 1 calc R U . . .

loop_
_atom_site_aniso_label
_atom_site_aniso_U_11
_atom_site_aniso_U_22
_atom_site_aniso_U_33
_atom_site_aniso_U_23
_atom_site_aniso_U_13
_atom_site_aniso_U_12
Br1 0.01443(12) 0.02294(13) 0.02246(13) 0.00263(7) 0.00122(8) 0.00241(7)
P1 0.0129(3) 0.0181(3) 0.0211(3) -0.0002(2) 0.0016(2) -0.00169(19)
P2 0.0136(3) 0.0191(3) 0.0257(3) -0.0008(2) 0.0017(2) 0.00073(19)
N1 0.0157(8) 0.0260(9) 0.0228(9) -0.0009(7) 0.0018(7) -0.0045(7)
N2 0.0188(9) 0.0219(9) 0.0296(10) 0.0031(7) 0.0041(7) 0.0009(7)
C13 0.0225(11) 0.0205(10) 0.0296(11) 0.0062(9) -0.0029(9) 0.0001(8)
C14 0.0166(10) 0.0209(10) 0.0336(12) 0.0040(9) 0.0008(9) 0.0022(8)
C15 0.0152(10) 0.0162(10) 0.0279(11) -0.0013(8) 0.0014(8) -0.0018(8)
C12 0.0219(11) 0.0177(10) 0.0253(11) 0.0010(8) 0.0020(8) -0.0032(8)
C25 0.0171(10) 0.0264(11) 0.0246(11) -0.0029(9) 0.0016(8) 0.0008(8)
C63 0.0170(10) 0.0250(11) 0.0255(11) -0.0004(9) 0.0004(8) -0.0044(8)
C20 0.0190(10) 0.0197(10) 0.0197(10) -0.0005(8) 0.0022(8) 0.0001(8)
C10 0.0162(10) 0.0134(9) 0.0249(10) 0.0001(8) -0.0021(8) -0.0029(7)
C23 0.0336(12) 0.0170(10) 0.0341(12) -0.0012(9) 0.0015(10) 0.0033(9)
C71 0.0177(10) 0.0260(11) 0.0329(12) 0.0053(9) 0.0016(9) -0.0027(8)
C67 0.0297(12) 0.0292(12) 0.0264(12) -0.0009(9) -0.0025(9) -0.0024(9)
C62 0.0165(10) 0.0281(11) 0.0229(11) 0.0039(9) -0.0033(8) -0.0012(8)
C24 0.0223(11) 0.0264(11) 0.0296(12) -0.0035(9) 0.0000(9) 0.0076(9)
C30 0.0166(10) 0.0211(10) 0.0234(10) -0.0003(8) 0.0024(8) 0.0013(8)
C72 0.0220(12) 0.0264(12) 0.0429(14) 0.0121(10) -0.0006(10) -0.0004(9)
C11 0.0142(9) 0.0135(9) 0.0259(10) -0.0012(8) 0.0002(8) -0.0026(7)
C35 0.0185(11) 0.0266(11) 0.0259(11) 0.0011(9) 0.0009(8) -0.0007(8)
C21 0.0181(10) 0.0205(10) 0.0318(11) -0.0004(9) 0.0025(8) 0.0021(8)
C70 0.0136(10) 0.0207(10) 0.0302(11) 0.0034(9) 0.0043(8) -0.0022(8)
C22 0.0232(12) 0.0231(11) 0.0414(14) -0.0033(10) 0.0026(10) -0.0037(9)
C60 0.0132(9) 0.0233(11) 0.0237(10) 0.0003(8) 0.0013(8) -0.0053(8)
C34 0.0212(11) 0.0318(12) 0.0283(12) 0.0052(9) 0.0034(9) -0.0003(9)
C73 0.0243(12) 0.0213(11) 0.0484(14) 0.0033(10) 0.0065(10) -0.0028(9)
C78 0.0388(14) 0.0317(13) 0.0289(12) -0.0026(10) -0.0016(10) -0.0003(10)
C64 0.0229(11) 0.0191(10) 0.0311(12) -0.0008(9) -0.0014(9) -0.0042(8)
C61 0.0127(9) 0.0228(10) 0.0273(11) 0.0001(9) -0.0011(8) -0.0015(8)
C33 0.0332(13) 0.0354(13) 0.0226(11) 0.0042(10) 0.0060(9) 0.0064(10)
C40 0.0171(10) 0.0223(11) 0.0292(12) -0.0018(9) 0.0035(9) 0.0032(8)
C75 0.0162(10) 0.0243(11) 0.0328(12) 0.0009(9) 0.0041(8) -0.0028(8)
C31 0.0231(11) 0.0234(11) 0.0287(12) -0.0037(9) 0.0009(9) -0.0018(8)
C50 0.0231(11) 0.0223(11) 0.0364(13) -0.0075(9) -0.0078(9) 0.0075(9)
C65 0.0213(11) 0.0215(11) 0.0262(11) 0.0025(9) -0.0017(9) -0.0055(8)
C76 0.0425(14) 0.0358(13) 0.0306(13) 0.0059(10) -0.0029(10) 0.0014(11)
C45 0.0192(11) 0.0217(11) 0.0360(12) -0.0008(9) 0.0033(9) -0.0002(8)
C68 0.0502(15) 0.0221(11) 0.0320(13) 0.0038(10) -0.0085(11) -0.0057(10)
C66 0.0260(12) 0.0274(12) 0.0305(12) 0.0001(10) -0.0057(9) 0.0061(9)
C41 0.0198(11) 0.0227(11) 0.0571(16) -0.0026(11) -0.0008(10) 0.0014(9)
C74 0.0256(12) 0.0250(12) 0.0373(13) -0.0035(9) 0.0058(10) -0.0044(9)
C44 0.0149(11) 0.0348(13) 0.0456(14) -0.0013(10) 0.0014(10) 0.0015(9)
C43 0.0210(11) 0.0309(12) 0.0479(15) -0.0033(11) 0.0030(10) 0.0087(9)
C55 0.0635(18) 0.0254(12) 0.0316(13) -0.0029(10) -0.0052(12) 0.0081(12)
C32 0.0319(13) 0.0290(12) 0.0255(12) -0.0057(9) -0.0009(10) 0.0034(9)
C51 0.0219(12) 0.0387(14) 0.0678(19) -0.0269(13) -0.0013(12) 0.0018(10)
C42 0.0267(12) 0.0216(12) 0.0645(17) -0.0027(11) 0.0026(11) 0.0054(9)
C53 0.071(2) 0.0380(16) 0.068(2) -0.0304(15) -0.0432(18) 0.0322(16)
C52 0.0285(14) 0.0506(18) 0.099(3) -0.0471(18) -0.0183(15) 0.0099(12)
C54 0.102(3) 0.0301(15) 0.0347(15) -0.0049(11) -0.0186(16) 0.0226(16)
C77 0.0462(16) 0.0247(13) 0.0681(18) 0.0040(13) 0.0114(13) 0.0010(11)

loop_
_atom_type_symbol
_atom_type_description
_atom_type_scat_dispersion_real
_atom_type_scat_dispersion_imag
_atom_type_scat_source
C C 0.0033 0.0016 'International Tables Vol C Tables 4.2.6.8 and 6.1.1.4'
H H 0.0000 0.0000 'International Tables Vol C Tables 4.2.6.8 and 6.1.1.4'
Br Br -0.2901 2.4595 'International Tables Vol C Tables 4.2.6.8 and 6.1.1.4'
N N 0.0061 0.0033 'International Tables Vol C Tables 4.2.6.8 and 6.1.1.4'
P P 0.1023 0.0942 'International Tables Vol C Tables 4.2.6.8 and 6.1.1.4'

loop_
_geom_angle_atom_site_label_1
_geom_angle_atom_site_label_2
_geom_angle_atom_site_label_3
_geom_angle
_geom_angle_site_symmetry_1
_geom_angle_site_symmetry_3
_geom_angle_publ_flag
N1 P1 C20 118.20(10) . . ?
N1 P1 C30 107.81(9) . . ?
N1 P1 C11 117.28(9) . . ?
C20 P1 C30 101.50(9) . . ?
C20 P1 C11 105.43(9) . . ?
C30 P1 C11 104.70(9) . . ?
N2 P2 C15 116.62(10) . . ?
N2 P2 C40 107.56(10) . . ?
N2 P2 C50 118.13(11) . . ?
C40 P2 C15 105.34(10) . . ?
C40 P2 C50 101.72(10) . . ?
C50 P2 C15 105.77(10) . . ?
C60 N1 P1 134.93(14) . . ?
C70 N2 P2 133.90(15) . . ?
C14 C13 H13 119.9 . . ?
C14 C13 C12 120.2(2) . . ?
C12 C13 H13 119.9 . . ?
C13 C14 H14 119.4 . . ?
C13 C14 C15 121.28(19) . . ?
C15 C14 H14 119.4 . . ?
C14 C15 P2 118.50(15) . . ?
C10 C15 P2 123.53(16) . . ?
C10 C15 C14 117.69(18) . . ?
C13 C12 H12 119.5 . . ?
C13 C12 C11 120.94(19) . . ?
C11 C12 H12 119.5 . . ?
C20 C25 H25 119.8 . . ?
C24 C25 H25 119.8 . . ?
C24 C25 C20 120.4(2) . . ?
C62 C63 C67 121.00(19) . . ?
C64 C63 C67 121.83(19) . . ?
C64 C63 C62 117.17(19) . . ?
C25 C20 P1 116.97(15) . . ?
C21 C20 P1 123.72(15) . . ?
C21 C20 C25 119.03(19) . . ?
C15 C10 Br1 118.88(15) . . ?
C15 C10 C11 122.12(18) . . ?
C11 C10 Br1 119.00(14) . . ?
C24 C23 H23 119.9 . . ?
C22 C23 H23 119.9 . . ?
C22 C23 C24 120.3(2) . . ?
C72 C71 C70 119.1(2) . . ?
C72 C71 C76 120.6(2) . . ?
C70 C71 C76 120.3(2) . . ?
C63 C67 H67A 109.5 . . ?
C63 C67 H67B 109.5 . . ?
C63 C67 H67C 109.5 . . ?
H67A C67 H67B 109.5 . . ?
H67A C67 H67C 109.5 . . ?
H67B C67 H67C 109.5 . . ?
C63 C62 H62 119.0 . . ?
C61 C62 C63 122.08(19) . . ?
C61 C62 H62 119.0 . . ?
C25 C24 C23 119.9(2) . . ?
C25 C24 H24 120.0 . . ?
C23 C24 H24 120.0 . . ?
C35 C30 P1 118.66(16) . . ?
C35 C30 C31 119.23(19) . . ?
C31 C30 P1 122.11(16) . . ?
C71 C72 H72 118.7 . . ?
C73 C72 C71 122.6(2) . . ?
C73 C72 H72 118.7 . . ?
C12 C11 P1 118.73(15) . . ?
C12 C11 C10 117.78(18) . . ?
C10 C11 P1 123.34(15) . . ?
C30 C35 H35 120.0 . . ?
C34 C35 C30 120.0(2) . . ?
C34 C35 H35 120.0 . . ?
C20 C21 H21 119.9 . . ?
C22 C21 C20 120.3(2) . . ?
C22 C21 H21 119.9 . . ?
N2 C70 C71 119.87(19) . . ?
N2 C70 C75 120.74(19) . . ?
C75 C70 C71 119.10(19) . . ?
C23 C22 C21 120.1(2) . . ?
C23 C22 H22 120.0 . . ?
C21 C22 H22 120.0 . . ?
N1 C60 C65 120.14(19) . . ?
C61 C60 N1 120.79(18) . . ?
C61 C60 C65 118.91(19) . . ?
C35 C34 H34 119.8 . . ?
C33 C34 C35 120.4(2) . . ?
C33 C34 H34 119.8 . . ?
C72 C73 C77 120.6(2) . . ?
C74 C73 C72 117.3(2) . . ?
C74 C73 C77 122.1(2) . . ?
H78A C78 H78B 109.5 . . ?
H78A C78 H78C 109.5 . . ?
H78B C78 H78C 109.5 . . ?
C75 C78 H78A 109.5 . . ?
C75 C78 H78B 109.5 . . ?
C75 C78 H78C 109.5 . . ?
C63 C64 H64 118.6 . . ?
C63 C64 C65 122.7(2) . . ?
C65 C64 H64 118.6 . . ?
C62 C61 C60 119.67(19) . . ?
C62 C61 C66 120.25(18) . . ?
C60 C61 C66 120.07(18) . . ?
C34 C33 H33 119.9 . . ?
C34 C33 C32 120.2(2) . . ?
C32 C33 H33 119.9 . . ?
C45 C40 P2 120.28(16) . . ?
C45 C40 C41 119.2(2) . . ?
C41 C40 P2 120.53(16) . . ?
C70 C75 C78 120.80(19) . . ?
C74 C75 C70 119.3(2) . . ?
C74 C75 C78 119.9(2) . . ?
C30 C31 H31 119.8 . . ?
C32 C31 C30 120.3(2) . . ?
C32 C31 H31 119.8 . . ?
C55 C50 P2 116.63(19) . . ?
C55 C50 C51 119.4(2) . . ?
C51 C50 P2 123.8(2) . . ?
C60 C65 C68 120.50(19) . . ?
C64 C65 C60 119.34(19) . . ?
C64 C65 C68 120.15(19) . . ?
C71 C76 H76A 109.5 . . ?
C71 C76 H76B 109.5 . . ?
C71 C76 H76C 109.5 . . ?
H76A C76 H76B 109.5 . . ?
H76A C76 H76C 109.5 . . ?
H76B C76 H76C 109.5 . . ?
C40 C45 H45 120.0 . . ?
C40 C45 C44 120.0(2) . . ?
C44 C45 H45 120.0 . . ?
C65 C68 H68A 109.5 . . ?
C65 C68 H68B 109.5 . . ?
C65 C68 H68C 109.5 . . ?
H68A C68 H68B 109.5 . . ?
H68A C68 H68C 109.5 . . ?
H68B C68 H68C 109.5 . . ?
C61 C66 H66A 109.5 . . ?
C61 C66 H66B 109.5 . . ?
C61 C66 H66C 109.5 . . ?
H66A C66 H66B 109.5 . . ?
H66A C66 H66C 109.5 . . ?
H66B C66 H66C 109.5 . . ?
C40 C41 H41 119.9 . . ?
C42 C41 C40 120.3(2) . . ?
C42 C41 H41 119.9 . . ?
C73 C74 C75 122.4(2) . . ?
C73 C74 H74 118.8 . . ?
C75 C74 H74 118.8 . . ?
C45 C44 H44 119.8 . . ?
C43 C44 C45 120.5(2) . . ?
C43 C44 H44 119.8 . . ?
C44 C43 H43 120.2 . . ?
C44 C43 C42 119.5(2) . . ?
C42 C43 H43 120.2 . . ?
C50 C55 H55 119.8 . . ?
C54 C55 C50 120.3(3) . . ?
C54 C55 H55 119.8 . . ?
C33 C32 H32 120.1 . . ?
C31 C32 C33 119.8(2) . . ?
C31 C32 H32 120.1 . . ?
C50 C51 H51 120.1 . . ?
C50 C51 C52 119.8(3) . . ?
C52 C51 H51 120.1 . . ?
C41 C42 C43 120.5(2) . . ?
C41 C42 H42 119.8 . . ?
C43 C42 H42 119.8 . . ?
C52 C53 H53 119.7 . . ?
C52 C53 C54 120.6(3) . . ?
C54 C53 H53 119.7 . . ?
C51 C52 H52 120.0 . . ?
C53 C52 C51 120.0(3) . . ?
C53 C52 H52 120.0 . . ?
C55 C54 H54 120.1 . . ?
C53 C54 C55 119.8(3) . . ?
C53 C54 H54 120.1 . . ?
C73 C77 H77A 109.5 . . ?
C73 C77 H77B 109.5 . . ?
C73 C77 H77C 109.5 . . ?
H77A C77 H77B 109.5 . . ?
H77A C77 H77C 109.5 . . ?
H77B C77 H77C 109.5 . . ?

loop_
_geom_bond_atom_site_label_1
_geom_bond_atom_site_label_2
_geom_bond_distance
_geom_bond_site_symmetry_2
_geom_bond_publ_flag
Br1 C10 1.902(2) . ?
P1 N1 1.5461(17) . ?
P1 C20 1.815(2) . ?
P1 C30 1.817(2) . ?
P1 C11 1.844(2) . ?
P2 N2 1.5475(17) . ?
P2 C15 1.838(2) . ?
P2 C40 1.811(2) . ?
P2 C50 1.824(2) . ?
N1 C60 1.406(3) . ?
N2 C70 1.403(3) . ?
C13 H13 0.9500 . ?
C13 C14 1.373(3) . ?
C13 C12 1.387(3) . ?
C14 H14 0.9500 . ?
C14 C15 1.402(3) . ?
C15 C10 1.399(3) . ?
C12 H12 0.9500 . ?
C12 C11 1.399(3) . ?
C25 H25 0.9500 . ?
C25 C20 1.398(3) . ?
C25 C24 1.380(3) . ?
C63 C67 1.507(3) . ?
C63 C62 1.397(3) . ?
C63 C64 1.386(3) . ?
C20 C21 1.388(3) . ?
C10 C11 1.402(3) . ?
C23 H23 0.9500 . ?
C23 C24 1.381(3) . ?
C23 C22 1.380(3) . ?
C71 C72 1.391(3) . ?
C71 C70 1.407(3) . ?
C71 C76 1.499(3) . ?
C67 H67A 0.9800 . ?
C67 H67B 0.9800 . ?
C67 H67C 0.9800 . ?
C62 H62 0.9500 . ?
C62 C61 1.392(3) . ?
C24 H24 0.9500 . ?
C30 C35 1.395(3) . ?
C30 C31 1.398(3) . ?
C72 H72 0.9500 . ?
C72 C73 1.387(4) . ?
C35 H35 0.9500 . ?
C35 C34 1.386(3) . ?
C21 H21 0.9500 . ?
C21 C22 1.385(3) . ?
C70 C75 1.404(3) . ?
C22 H22 0.9500 . ?
C60 C61 1.406(3) . ?
C60 C65 1.407(3) . ?
C34 H34 0.9500 . ?
C34 C33 1.377(3) . ?
C73 C74 1.382(3) . ?
C73 C77 1.510(3) . ?
C78 H78A 0.9800 . ?
C78 H78B 0.9800 . ?
C78 H78C 0.9800 . ?
C78 C75 1.510(3) . ?
C64 H64 0.9500 . ?
C64 C65 1.391(3) . ?
C61 C66 1.502(3) . ?
C33 H33 0.9500 . ?
C33 C32 1.390(3) . ?
C40 C45 1.387(3) . ?
C40 C41 1.396(3) . ?
C75 C74 1.397(3) . ?
C31 H31 0.9500 . ?
C31 C32 1.383(3) . ?
C50 C55 1.386(4) . ?
C50 C51 1.390(4) . ?
C65 C68 1.506(3) . ?
C76 H76A 0.9800 . ?
C76 H76B 0.9800 . ?
C76 H76C 0.9800 . ?
C45 H45 0.9500 . ?
C45 C44 1.391(3) . ?
C68 H68A 0.9800 . ?
C68 H68B 0.9800 . ?
C68 H68C 0.9800 . ?
C66 H66A 0.9800 . ?
C66 H66B 0.9800 . ?
C66 H66C 0.9800 . ?
C41 H41 0.9500 . ?
C41 C42 1.379(3) . ?
C74 H74 0.9500 . ?
C44 H44 0.9500 . ?
C44 C43 1.379(3) . ?
C43 H43 0.9500 . ?
C43 C42 1.385(3) . ?
C55 H55 0.9500 . ?
C55 C54 1.386(4) . ?
C32 H32 0.9500 . ?
C51 H51 0.9500 . ?
C51 C52 1.393(4) . ?
C42 H42 0.9500 . ?
C53 H53 0.9500 . ?
C53 C52 1.372(5) . ?
C53 C54 1.375(5) . ?
C52 H52 0.9500 . ?
C54 H54 0.9500 . ?
C77 H77A 0.9800 . ?
C77 H77B 0.9800 . ?
C77 H77C 0.9800 . ?

loop_
_geom_torsion_atom_site_label_1
_geom_torsion_atom_site_label_2
_geom_torsion_atom_site_label_3
_geom_torsion_atom_site_label_4
_geom_torsion
_geom_torsion_site_symmetry_1
_geom_torsion_site_symmetry_2
_geom_torsion_site_symmetry_3
_geom_torsion_site_symmetry_4
_geom_torsion_publ_flag
Br1 C10 C11 P1 5.1(2) . . . . ?
Br1 C10 C11 C12 -179.46(14) . . . . ?
P1 N1 C60 C61 -97.8(2) . . . . ?
P1 N1 C60 C65 86.9(3) . . . . ?
P1 C20 C21 C22 -172.41(17) . . . . ?
P1 C30 C35 C34 179.90(16) . . . . ?
P1 C30 C31 C32 -177.89(17) . . . . ?
P2 N2 C70 C71 -102.2(2) . . . . ?
P2 N2 C70 C75 84.0(3) . . . . ?
P2 C15 C10 Br1 4.7(2) . . . . ?
P2 C15 C10 C11 -175.25(15) . . . . ?
P2 C40 C45 C44 178.30(18) . . . . ?
P2 C40 C41 C42 -177.0(2) . . . . ?
P2 C50 C55 C54 176.7(2) . . . . ?
P2 C50 C51 C52 -176.6(2) . . . . ?
N1 P1 C20 C25 40.84(19) . . . . ?
N1 P1 C20 C21 -145.29(17) . . . . ?
N1 P1 C30 C35 12.42(19) . . . . ?
N1 P1 C30 C31 -168.75(17) . . . . ?
N1 P1 C11 C12 -110.08(16) . . . . ?
N1 P1 C11 C10 65.36(19) . . . . ?
N1 C60 C61 C62 -179.16(18) . . . . ?
N1 C60 C61 C66 1.6(3) . . . . ?
N1 C60 C65 C64 177.44(18) . . . . ?
N1 C60 C65 C68 -1.3(3) . . . . ?
N2 P2 C15 C14 -106.69(17) . . . . ?
N2 P2 C15 C10 67.1(2) . . . . ?
N2 P2 C40 C45 14.4(2) . . . . ?
N2 P2 C40 C41 -167.31(19) . . . . ?
N2 P2 C50 C55 40.5(2) . . . . ?
N2 P2 C50 C51 -143.4(2) . . . . ?
N2 C70 C75 C78 -1.0(3) . . . . ?
N2 C70 C75 C74 177.02(19) . . . . ?
C13 C14 C15 P2 175.21(17) . . . . ?
C13 C14 C15 C10 1.0(3) . . . . ?
C13 C12 C11 P1 176.51(16) . . . . ?
C13 C12 C11 C10 0.8(3) . . . . ?
C14 C13 C12 C11 -1.2(3) . . . . ?
C14 C15 C10 Br1 178.55(15) . . . . ?
C14 C15 C10 C11 -1.4(3) . . . . ?
C15 P2 N2 C70 -34.6(3) . . . . ?
C15 P2 C40 C45 -110.67(18) . . . . ?
C15 P2 C40 C41 67.7(2) . . . . ?
C15 P2 C50 C55 173.26(17) . . . . ?
C15 P2 C50 C51 -10.7(2) . . . . ?
C15 C10 C11 P1 -174.98(15) . . . . ?
C15 C10 C11 C12 0.5(3) . . . . ?
C12 C13 C14 C15 0.2(3) . . . . ?
C25 C20 C21 C22 1.3(3) . . . . ?
C63 C62 C61 C60 3.1(3) . . . . ?
C63 C62 C61 C66 -177.68(19) . . . . ?
C63 C64 C65 C60 0.5(3) . . . . ?
C63 C64 C65 C68 179.3(2) . . . . ?
C20 P1 N1 C60 96.0(2) . . . . ?
C20 P1 C30 C35 137.30(17) . . . . ?
C20 P1 C30 C31 -43.87(19) . . . . ?
C20 P1 C11 C12 115.97(16) . . . . ?
C20 P1 C11 C10 -68.59(18) . . . . ?
C20 C25 C24 C23 0.2(3) . . . . ?
C20 C21 C22 C23 -0.4(3) . . . . ?
C71 C72 C73 C74 3.0(3) . . . . ?
C71 C72 C73 C77 -176.3(2) . . . . ?
C71 C70 C75 C78 -174.77(19) . . . . ?
C71 C70 C75 C74 3.2(3) . . . . ?
C67 C63 C62 C61 178.92(19) . . . . ?
C67 C63 C64 C65 179.3(2) . . . . ?
C62 C63 C64 C65 -1.3(3) . . . . ?
C24 C25 C20 P1 172.95(17) . . . . ?
C24 C25 C20 C21 -1.2(3) . . . . ?
C24 C23 C22 C21 -0.7(4) . . . . ?
C30 P1 N1 C60 -149.8(2) . . . . ?
C30 P1 C20 C25 -76.76(17) . . . . ?
C30 P1 C20 C21 97.11(18) . . . . ?
C30 P1 C11 C12 9.34(18) . . . . ?
C30 P1 C11 C10 -175.23(16) . . . . ?
C30 C35 C34 C33 -1.8(3) . . . . ?
C30 C31 C32 C33 -2.1(3) . . . . ?
C72 C71 C70 N2 -177.01(19) . . . . ?
C72 C71 C70 C75 -3.1(3) . . . . ?
C72 C73 C74 C75 -2.9(3) . . . . ?
C11 P1 N1 C60 -32.1(2) . . . . ?
C11 P1 C20 C25 174.28(15) . . . . ?
C11 P1 C20 C21 -11.8(2) . . . . ?
C11 P1 C30 C35 -113.18(17) . . . . ?
C11 P1 C30 C31 65.65(19) . . . . ?
C35 C30 C31 C32 0.9(3) . . . . ?
C35 C34 C33 C32 0.6(3) . . . . ?
C70 C71 C72 C73 0.0(3) . . . . ?
C70 C75 C74 C73 -0.2(3) . . . . ?
C22 C23 C24 C25 0.8(3) . . . . ?
C34 C33 C32 C31 1.3(3) . . . . ?
C78 C75 C74 C73 177.8(2) . . . . ?
C64 C63 C62 C61 -0.5(3) . . . . ?
C61 C60 C65 C64 2.0(3) . . . . ?
C61 C60 C65 C68 -176.7(2) . . . . ?
C40 P2 N2 C70 -152.5(2) . . . . ?
C40 P2 C15 C14 12.48(18) . . . . ?
C40 P2 C15 C10 -173.73(17) . . . . ?
C40 P2 C50 C55 -76.90(19) . . . . ?
C40 P2 C50 C51 99.2(2) . . . . ?
C40 C45 C44 C43 -1.2(4) . . . . ?
C40 C41 C42 C43 -1.4(4) . . . . ?
C31 C30 C35 C34 1.0(3) . . . . ?
C50 P2 N2 C70 93.2(2) . . . . ?
C50 P2 C15 C14 119.72(17) . . . . ?
C50 P2 C15 C10 -66.49(19) . . . . ?
C50 P2 C40 C45 139.16(19) . . . . ?
C50 P2 C40 C41 -42.5(2) . . . . ?
C50 C55 C54 C53 0.3(4) . . . . ?
C50 C51 C52 C53 0.2(4) . . . . ?
C65 C60 C61 C62 -3.8(3) . . . . ?
C65 C60 C61 C66 176.98(19) . . . . ?
C76 C71 C72 C73 179.6(2) . . . . ?
C76 C71 C70 N2 3.5(3) . . . . ?
C76 C71 C70 C75 177.3(2) . . . . ?
C45 C40 C41 C42 1.3(4) . . . . ?
C45 C44 C43 C42 1.1(4) . . . . ?
C41 C40 C45 C44 0.0(3) . . . . ?
C44 C43 C42 C41 0.2(4) . . . . ?
C55 C50 C51 C52 -0.7(4) . . . . ?
C51 C50 C55 C54 0.4(4) . . . . ?
C52 C53 C54 C55 -0.8(4) . . . . ?
C54 C53 C52 C51 0.6(4) . . . . ?
C77 C73 C74 C75 176.4(2) . . . . ?

loop_
_smtbx_masks_void_nr
_smtbx_masks_void_average_x
_smtbx_masks_void_average_y
_smtbx_masks_void_average_z
_smtbx_masks_void_volume
_smtbx_masks_void_count_electrons
_smtbx_masks_void_content
1 0.500 -0.743 0.000 332.8 124.6 '2 heptane'
2 0.500 -0.607 0.500 332.8 124.6 '2 heptane'
